data_4134474
loop_
_publ_author_name
'Pan, Chun-Ya'
'Yang, Xin-Rui'
'Xiong, Lin'
'Lu, Zhong-Wei'
'Zhen, Bo-Yu'
'Sui, Xin'
'Deng, Xue-Bin'
'Chen, Ling'
'Wu, Li-Ming'

_publ_section_title
;
 Solid-State Nonlinear Optical Switch with the Widest Switching
 Temperature Range Owing to Its Continuously Tunable <i>T</i><sub>c</sub>.
;
_journal_issue 13
_journal_name_full 'Journal of the American Chemical Society'
_journal_page_first 6423
_journal_page_last 6431
_journal_paper_doi 10.1021/jacs.0c01741
_journal_volume 142
_journal_year 2020
_chemical_formula_sum 'F H8 N2 O3 P'
_chemical_formula_weight 134.05
_space_group_IT_number 14
_space_group_name_Hall '-P 2yn'
_space_group_name_H-M_alt 'P 1 21/n 1'
_symmetry_cell_setting monoclinic
_symmetry_space_group_name_H-M 'P 1 21/n 1'
_atom_sites_solution_hydrogens none
_atom_sites_solution_primary direct
_atom_sites_solution_secondary difmap
_audit_creation_method SHELXL-97
_cell_angle_alpha 90.00
_cell_angle_beta 92.234(2)
_cell_angle_gamma 90.00
_cell_formula_units_Z 4
_cell_length_a 6.0598(4)
_cell_length_b 7.8788(5)
_cell_length_c 11.2274(7)
_cell_measurement_reflns_used 8333
_cell_measurement_temperature 238(2)
_cell_measurement_theta_max 27.53
_cell_measurement_theta_min 3.16
_cell_volume 535.63(6)
_computing_structure_refinement 'SHELXL-97 (Sheldrick, 1997)'
_computing_structure_solution 'SHELXS-97 (Sheldrick, 1990)'
_diffrn_ambient_temperature 238(2)
_diffrn_measured_fraction_theta_full 0.992
_diffrn_measured_fraction_theta_max 0.992
_diffrn_measurement_device_type 'CCD area detector'
_diffrn_measurement_method 'phi and omega scans'
_diffrn_radiation_monochromator graphite
_diffrn_radiation_source 'fine-focus sealed tube'
_diffrn_radiation_type MoK\a
_diffrn_radiation_wavelength 0.71073
_diffrn_reflns_av_R_equivalents 0.0976
_diffrn_reflns_av_sigmaI/netI 0.0415
_diffrn_reflns_limit_h_max 7
_diffrn_reflns_limit_h_min -7
_diffrn_reflns_limit_k_max 10
_diffrn_reflns_limit_k_min -10
_diffrn_reflns_limit_l_max 14
_diffrn_reflns_limit_l_min -14
_diffrn_reflns_number 15769
_diffrn_reflns_theta_full 27.59
_diffrn_reflns_theta_max 27.59
_diffrn_reflns_theta_min 3.16
_exptl_absorpt_coefficient_mu 0.450
_exptl_absorpt_correction_T_max 0.7456
_exptl_absorpt_correction_T_min 0.6602
_exptl_absorpt_correction_type multi-scan
_exptl_crystal_colour colorless
_exptl_crystal_density_diffrn 1.662
_exptl_crystal_density_method 'not measured'
_exptl_crystal_description block
_exptl_crystal_F_000 280
_exptl_crystal_size_max 0.05
_exptl_crystal_size_mid 0.03
_exptl_crystal_size_min 0.02
_refine_diff_density_max 1.372
_refine_diff_density_min -0.516
_refine_diff_density_rms 0.155
_refine_ls_extinction_method none
_refine_ls_goodness_of_fit_ref 1.246
_refine_ls_hydrogen_treatment none
_refine_ls_matrix_type full
_refine_ls_number_parameters 96
_refine_ls_number_reflns 1226
_refine_ls_number_restraints 0
_refine_ls_restrained_S_all 1.246
_refine_ls_R_factor_all 0.1055
_refine_ls_R_factor_gt 0.0947
_refine_ls_shift/su_max 0.000
_refine_ls_shift/su_mean 0.000
_refine_ls_structure_factor_coef Fsqd
_refine_ls_weighting_details 'calc w=1/[\s^2^(Fo^2^)+(0.0505P)^2^+5.1265P] where P=(Fo^2^+2Fc^2^)/3'
_refine_ls_weighting_scheme calc
_refine_ls_wR_factor_gt 0.2063
_refine_ls_wR_factor_ref 0.2118
_reflns_number_gt 1084
_reflns_number_total 1226
_reflns_threshold_expression >2sigma(I)
_cod_data_source_file (NH4)2PO3F.cif
_cod_data_source_block (NH4)2PO3F-LTP-238K
_cod_depositor_comments
;
The following automatic conversions were performed:

data item '_symmetry_cell_setting' value 'Monoclinic' was changed to
'monoclinic' in accordance with the
/home/data/users/saulius/crontab/automatic-downloads/rss-feeds/ACS/lib/dictionaries/cif_core.dic
dictionary named 'cif_core.dic' version 2.4.2 last updated on
2011-04-26.

Automatic conversion script
Id: cif_fix_values 7556 2019-12-06 15:28:31Z antanas 

 Adding full bibliography for 4134470--4134505.cif.
;
_cod_original_sg_symbol_H-M P2(1)/n
_cod_original_formula_sum 'H8 F N2 O3 P'
_cod_database_code 4134474

loop_
_symmetry_equiv_pos_as_xyz
'x, y, z'
'-x+1/2, y+1/2, -z+1/2'
'-x, -y, -z'
'x-1/2, -y-1/2, z-1/2'

loop_
_atom_site_label
_atom_site_type_symbol
_atom_site_fract_x
_atom_site_fract_y
_atom_site_fract_z
_atom_site_U_iso_or_equiv
_atom_site_adp_type
_atom_site_occupancy
_atom_site_symmetry_multiplicity
_atom_site_calc_flag
_atom_site_refinement_flags
_atom_site_disorder_assembly
_atom_site_disorder_group
P P 0.2482(2) 0.18194(17) 0.63131(12) 0.0147(4) Uani 1 1 d . . .
N1 N 0.2567(9) 0.1356(7) 0.9680(5) 0.0208(11) Uani 1 1 d . . .
H2 H 0.126(11) 0.168(8) 0.975(5) 0.010(14) Uiso 1 1 d . . .
H3 H 0.362(15) 0.176(11) 1.008(8) 0.04(2) Uiso 1 1 d . . .
H4 H 0.302(12) 0.165(9) 0.904(7) 0.025(19) Uiso 1 1 d . . .
H1 H 0.257(13) 0.021(13) 0.985(8) 0.05(2) Uiso 1 1 d . . .
F F 0.2466(6) -0.0096(4) 0.5858(3) 0.0292(9) Uani 1 1 d . . .
O2 O 0.4094(7) 0.1819(6) 0.7368(4) 0.0300(11) Uani 1 1 d . . .
N2 N 0.2332(10) 0.0897(7) 0.3106(5) 0.0223(11) Uani 1 1 d . . .
H7 H 0.338(14) 0.103(10) 0.277(7) 0.03(2) Uiso 1 1 d . . .
H5 H 0.174(15) -0.017(14) 0.320(8) 0.06(3) Uiso 1 1 d . . .
H6 H 0.131(13) 0.174(10) 0.272(7) 0.04(2) Uiso 1 1 d . . .
H8 H 0.277(15) 0.141(13) 0.374(9) 0.06(3) Uiso 1 1 d . . .
O1 O 0.3213(7) 0.2793(5) 0.5237(4) 0.0232(10) Uani 1 1 d . . .
O3 O 0.0125(7) 0.2169(5) 0.6592(4) 0.0263(10) Uani 1 1 d . . .

loop_
_atom_site_aniso_label
_atom_site_aniso_U_11
_atom_site_aniso_U_22
_atom_site_aniso_U_33
_atom_site_aniso_U_23
_atom_site_aniso_U_13
_atom_site_aniso_U_12
P 0.0186(7) 0.0118(7) 0.0138(7) -0.0007(5) 0.0019(5) -0.0004(5)
N1 0.021(3) 0.020(3) 0.022(3) 0.000(2) 0.003(2) -0.001(2)
F 0.047(2) 0.0110(16) 0.030(2) -0.0046(14) 0.0030(16) -0.0002(15)
O2 0.024(2) 0.035(3) 0.030(2) 0.000(2) -0.0040(18) 0.0002(19)
N2 0.022(3) 0.025(3) 0.021(3) 0.001(2) 0.006(2) -0.002(2)
O1 0.030(2) 0.018(2) 0.023(2) 0.0044(16) 0.0079(17) -0.0010(16)
O3 0.020(2) 0.025(2) 0.033(2) 0.0019(18) 0.0021(17) -0.0016(17)

loop_
_atom_type_symbol
_atom_type_description
_atom_type_scat_dispersion_real
_atom_type_scat_dispersion_imag
_atom_type_scat_source
N N 0.0061 0.0033 'International Tables Vol C Tables 4.2.6.8 and 6.1.1.4'
H H 0.0000 0.0000 'International Tables Vol C Tables 4.2.6.8 and 6.1.1.4'
O O 0.0106 0.0060 'International Tables Vol C Tables 4.2.6.8 and 6.1.1.4'
F F 0.0171 0.0103 'International Tables Vol C Tables 4.2.6.8 and 6.1.1.4'
P P 0.1023 0.0942 'International Tables Vol C Tables 4.2.6.8 and 6.1.1.4'

loop_
_geom_angle_atom_site_label_1
_geom_angle_atom_site_label_2
_geom_angle_atom_site_label_3
_geom_angle
_geom_angle_site_symmetry_1
_geom_angle_site_symmetry_3
_geom_angle_publ_flag
O3 P O2 115.5(3) . . ?
O3 P O1 112.6(2) . . ?
O2 P O1 115.3(3) . . ?
O3 P F 104.3(2) . . ?
O2 P F 104.3(2) . . ?
O1 P F 102.9(2) . . ?
H2 N1 H3 123(7) . . ?
H2 N1 H4 110(6) . . ?
H3 N1 H4 95(7) . . ?
H2 N1 H1 106(7) . . ?
H3 N1 H1 105(8) . . ?
H4 N1 H1 118(7) . . ?
H7 N2 H5 122(8) . . ?
H7 N2 H6 102(7) . . ?
H5 N2 H6 115(7) . . ?
H7 N2 H8 96(8) . . ?
H5 N2 H8 117(8) . . ?
H6 N2 H8 102(8) . . ?

loop_
_geom_bond_atom_site_label_1
_geom_bond_atom_site_label_2
_geom_bond_distance
_geom_bond_site_symmetry_2
_geom_bond_publ_flag
P O3 1.499(4) . ?
P O2 1.506(4) . ?
P O1 1.512(4) . ?
P F 1.593(4) . ?
N1 H2 0.84(7) . ?
N1 H3 0.83(9) . ?
N1 H4 0.82(8) . ?
N1 H1 0.92(10) . ?
N2 H7 0.76(9) . ?
N2 H5 0.92(11) . ?
N2 H6 1.00(8) . ?
N2 H8 0.85(10) . ?

loop_
_geom_hbond_atom_site_label_D
_geom_hbond_atom_site_label_H
_geom_hbond_atom_site_label_A
_geom_hbond_distance_DH
_geom_hbond_distance_HA
_geom_hbond_distance_DA
_geom_hbond_angle_DHA
_geom_hbond_site_symmetry_A
N1 H4 O2 0.82(8) 2.01(8) 2.813(7) 167(7) .
N2 H8 O1 0.85(10) 2.01(10) 2.854(7) 169(9) .
N1 H2 O1 0.84(7) 1.99(7) 2.816(7) 168(6) 4_566
N1 H3 O3 0.83(9) 2.08(10) 2.846(7) 154(8) 4_666
N1 H1 O1 0.92(10) 1.97(10) 2.848(7) 160(8) 2_546
N2 H7 O3 0.76(9) 2.24(9) 2.882(7) 144(8) 4_665
N2 H5 O3 0.92(11) 1.96(11) 2.865(7) 168(8) 3_556
N2 H6 O2 1.00(8) 1.79(8) 2.765(7) 165(7) 4_565
